data_4319644
loop_
_publ_author_name
'G. A. Abakumov'
'V. K. Cherkasov'
'V. I. Nevodchikov'
'V. A. Kuropatov'
'G. T. Yee'
'C. G. Pierpont'

_publ_section_title
;
 Magnetic Properties and Redox Isomerism for 4,4'-Bis(semiquinone)
 Complexes of Copper
;
_journal_name_full 'Inorganic Chemistry'
_journal_page_first 2434
_journal_page_last 2436
_journal_paper_doi 10.1021/ic001449w
_journal_volume 40
_journal_year 2001
_chemical_formula_sum 'C32 H34 Cu N2 O4'
_chemical_formula_weight 574.15
_space_group_IT_number 2
_symmetry_cell_setting triclinic
_symmetry_space_group_name_Hall '-P 1'
_symmetry_space_group_name_H-M 'P -1'
_atom_sites_solution_hydrogens geom
_atom_sites_solution_primary direct
_atom_sites_solution_secondary difmap
_audit_creation_method SHELXL
_cell_angle_alpha 71.101(1)
_cell_angle_beta 75.844(1)
_cell_angle_gamma 68.908(1)
_cell_formula_units_Z 4
_cell_length_a 14.1735(2)
_cell_length_b 16.5827(1)
_cell_length_c 16.5985(2)
_cell_measurement_reflns_used 2542
_cell_measurement_temperature 176(2)
_cell_measurement_theta_max 31.4
_cell_measurement_theta_min 8.3
_cell_volume 3407.24(7)
_computing_cell_refinement 'Bruker SMART'
_computing_data_collection 'Bruker SMART'
_computing_data_reduction 'Bruker SHELXTL'
_computing_molecular_graphics 'Bruker SHELXTL'
_computing_publication_material 'Bruker SHELXTL'
_computing_structure_refinement 'SHELXL-93 (Sheldrick, 1993)'
_computing_structure_solution 'SHELXS-86 (Sheldrick, 1990)'
_diffrn_ambient_temperature 176(2)
_diffrn_measurement_device 'SMART CCD detector'
_diffrn_measurement_method 'phi and omega scans'
_diffrn_radiation_monochromator graphite
_diffrn_radiation_source 'fine-focus sealed tube'
_diffrn_radiation_type MoK\a
_diffrn_radiation_wavelength 0.71073
_diffrn_reflns_av_R_equivalents 0.1094
_diffrn_reflns_av_sigmaI/netI 0.1627
_diffrn_reflns_limit_h_max 19
_diffrn_reflns_limit_h_min -20
_diffrn_reflns_limit_k_max 23
_diffrn_reflns_limit_k_min -23
_diffrn_reflns_limit_l_max 22
_diffrn_reflns_limit_l_min -23
_diffrn_reflns_number 30470
_diffrn_reflns_theta_max 25.00
_diffrn_reflns_theta_min 1.31
_diffrn_standards_decay_% 'no decay'
_exptl_absorpt_coefficient_mu 0.674
_exptl_absorpt_correction_T_max 0.987
_exptl_absorpt_correction_T_min 0.647
_exptl_absorpt_correction_type empirical
_exptl_crystal_colour black
_exptl_crystal_density_diffrn 1.119
_exptl_crystal_description plate
_exptl_crystal_F_000 1204
_exptl_crystal_size_max 0.14
_exptl_crystal_size_mid 0.11
_exptl_crystal_size_min 0.04
_refine_diff_density_max 0.413
_refine_diff_density_min -0.384
_refine_diff_density_rms 0.075
_refine_ls_extinction_coef NA
_refine_ls_extinction_method none
_refine_ls_goodness_of_fit_all 0.927
_refine_ls_goodness_of_fit_obs 1.059
_refine_ls_hydrogen_treatment riding
_refine_ls_matrix_type full
_refine_ls_number_parameters 703
_refine_ls_number_reflns 11927
_refine_ls_number_restraints 0
_refine_ls_restrained_S_all 1.038
_refine_ls_restrained_S_obs 1.059
_refine_ls_R_factor_all 0.1513
_refine_ls_R_factor_obs 0.0613
_refine_ls_shift/esd_max 0.012
_refine_ls_shift/esd_mean 0.002
_refine_ls_structure_factor_coef Fsqd
_refine_ls_weighting_details 'w=1/[\s^2^(Fo^2^)+(0.0432P)^2^+0.0000P] where P=(Fo^2^+2Fc^2^)/3'
_refine_ls_weighting_scheme calc
_refine_ls_wR_factor_all 0.1591
_refine_ls_wR_factor_obs 0.1140
_reflns_number_observed 6182
_reflns_number_total 11942
_reflns_observed_criterion >2sigma(I)
_cod_data_source_file ic001449w.cif
_cod_data_source_block (bpy)Cu(Cat-SQ)
_cod_depositor_comments
;
The following automatic conversions were performed:

'_symmetry_cell_setting' value 'Triclinic' changed to 'triclinic'
according to the built-in table from CIF Core dictionary named
'cif_core.dic' version 2.4.1 from 2010-06-29.

Automatic conversion script
Id: cif_fix_values 1646 2011-03-28 12:23:43Z adriana 

The following automatic conversions were performed:

'_refine_ls_weighting_scheme' value 'calc
w=1/[\s^2^(Fo^2^)+(0.0432P)^2^+0.0000P] where P=(Fo^2^+2Fc^2^)/3' was
changed to 'calc'. New tag '_refine_ls_weighting_details' was
created. The value of the new tag was set to
'w=1/[\s^2^(Fo^2^)+(0.0432P)^2^+0.0000P] where P=(Fo^2^+2Fc^2^)/3'.

Automatic conversion script
Id: cif_fix_values 3143 2015-03-26 13:38:13Z robertas 
;
_cod_original_cell_volume 3407.29(7)
_cod_database_code 4319644

loop_
_symmetry_equiv_pos_as_xyz
'x, y, z'
'-x, -y, -z'

loop_
_atom_site_aniso_label
_atom_site_aniso_U_11
_atom_site_aniso_U_22
_atom_site_aniso_U_33
_atom_site_aniso_U_23
_atom_site_aniso_U_13
_atom_site_aniso_U_12
Cu1 0.0373(4) 0.0238(3) 0.0425(4) -0.0138(3) -0.0061(3) -0.0121(3)
Cu2 0.0348(4) 0.0348(4) 0.0226(3) -0.0096(3) -0.0058(3) -0.0129(3)
N2 0.032(3) 0.027(2) 0.040(3) -0.017(2) 0.001(2) -0.012(2)
O6 0.032(2) 0.035(2) 0.017(2) -0.009(2) -0.0010(14) -0.013(2)
N1 0.047(3) 0.032(2) 0.039(3) -0.019(2) -0.002(2) -0.015(2)
N4 0.026(2) 0.033(2) 0.026(2) -0.011(2) -0.004(2) -0.009(2)
O2 0.040(2) 0.023(2) 0.043(2) -0.014(2) -0.012(2) -0.0094(15)
O1 0.040(2) 0.023(2) 0.039(2) -0.009(2) -0.010(2) -0.011(2)
O4 0.062(3) 0.042(2) 0.074(3) -0.024(2) -0.010(2) -0.029(2)
O5 0.048(2) 0.032(2) 0.024(2) -0.009(2) -0.004(2) -0.020(2)
C59 0.029(3) 0.048(3) 0.030(3) -0.015(3) -0.001(2) -0.013(3)
C7 0.032(3) 0.025(3) 0.037(3) -0.018(2) 0.002(2) -0.011(2)
N3 0.027(2) 0.034(2) 0.025(2) -0.007(2) -0.002(2) -0.010(2)
C23 0.037(3) 0.033(3) 0.049(4) -0.024(3) 0.009(3) -0.016(2)
C2 0.025(3) 0.029(3) 0.042(3) -0.019(3) -0.004(2) -0.007(2)
C58 0.032(3) 0.044(3) 0.047(4) -0.021(3) -0.005(3) -0.016(3)
C8 0.026(3) 0.030(3) 0.046(3) -0.020(3) 0.004(2) -0.012(2)
C28 0.028(3) 0.030(3) 0.044(3) -0.017(3) 0.002(2) -0.013(2)
C33 0.023(3) 0.028(3) 0.030(3) -0.004(2) -0.007(2) -0.008(2)
C30 0.035(3) 0.047(4) 0.058(4) -0.027(3) -0.009(3) -0.013(3)
C4 0.029(3) 0.028(3) 0.036(3) -0.016(2) 0.003(2) -0.014(2)
C31 0.029(3) 0.046(3) 0.045(4) -0.020(3) -0.008(3) -0.009(3)
C12 0.041(3) 0.029(3) 0.038(3) -0.013(2) 0.001(2) -0.019(2)
C32 0.032(3) 0.036(3) 0.044(4) -0.013(3) -0.003(3) -0.013(2)
C11 0.040(3) 0.038(3) 0.048(4) -0.025(3) 0.003(3) -0.020(3)
C29 0.033(3) 0.038(3) 0.057(4) -0.034(3) 0.004(3) -0.013(3)
C3 0.024(3) 0.023(3) 0.031(3) -0.010(2) -0.002(2) -0.006(2)
C24 0.070(4) 0.029(3) 0.053(4) -0.019(3) 0.002(3) -0.024(3)
C1 0.032(3) 0.023(3) 0.034(3) -0.012(2) -0.005(2) -0.008(2)
O8 0.056(3) 0.081(3) 0.026(2) -0.013(2) -0.011(2) -0.020(2)
C35 0.024(3) 0.032(3) 0.025(3) -0.008(2) -0.005(2) -0.011(2)
C5 0.040(3) 0.029(3) 0.034(3) -0.014(2) -0.004(2) -0.017(2)
C14 0.050(4) 0.036(3) 0.032(3) -0.012(3) -0.003(3) -0.019(3)
C26 0.105(5) 0.032(3) 0.042(4) -0.005(3) -0.014(3) -0.025(3)
C63 0.048(4) 0.037(3) 0.040(4) -0.009(3) -0.006(3) -0.012(3)
C45 0.034(3) 0.039(3) 0.028(3) -0.013(2) 0.001(2) -0.017(2)
C34 0.024(3) 0.035(3) 0.015(3) -0.005(2) -0.002(2) -0.008(2)
C6 0.029(3) 0.034(3) 0.034(3) -0.014(2) -0.002(2) -0.017(2)
C36 0.030(3) 0.036(3) 0.018(3) -0.008(2) -0.001(2) -0.010(2)
C60 0.025(3) 0.041(3) 0.019(3) -0.009(2) 0.001(2) -0.011(2)
C13 0.039(3) 0.024(3) 0.044(3) -0.015(2) 0.000(2) -0.011(2)
C10 0.041(3) 0.035(3) 0.056(4) -0.017(3) 0.005(3) -0.020(3)
C61 0.052(4) 0.046(3) 0.026(3) -0.005(3) -0.011(3) -0.013(3)
C40 0.042(3) 0.048(3) 0.020(3) -0.010(3) -0.004(2) -0.021(3)
O3 0.070(3) 0.023(2) 0.106(4) -0.020(2) -0.016(2) -0.015(2)
C43 0.040(3) 0.065(4) 0.022(3) -0.015(3) 0.000(3) -0.025(3)
C17 0.061(4) 0.059(4) 0.035(3) -0.008(3) -0.004(3) -0.031(3)
C41 0.048(3) 0.050(3) 0.021(3) -0.009(3) -0.005(2) -0.024(3)
C37 0.042(3) 0.042(3) 0.025(3) 0.000(2) -0.004(2) -0.022(3)
O7 0.073(3) 0.069(3) 0.036(2) -0.023(2) -0.008(2) -0.029(2)
C18 0.055(4) 0.041(3) 0.056(4) -0.014(3) -0.014(3) -0.022(3)
C25 0.101(5) 0.031(3) 0.055(4) -0.006(3) -0.006(4) -0.026(3)
C62 0.057(4) 0.051(4) 0.031(3) 0.003(3) -0.010(3) -0.015(3)
C38 0.040(3) 0.030(3) 0.026(3) -0.005(2) -0.006(2) -0.012(2)
C51 0.065(4) 0.046(3) 0.040(4) -0.018(3) -0.012(3) -0.018(3)
C9 0.036(3) 0.025(3) 0.048(3) -0.010(2) -0.001(3) -0.012(2)
C42 0.043(3) 0.060(4) 0.030(3) -0.016(3) 0.000(3) -0.030(3)
C39 0.036(3) 0.045(3) 0.025(3) -0.008(3) 0.001(2) -0.022(3)
C54 0.074(5) 0.072(4) 0.054(4) -0.033(4) -0.005(4) -0.001(4)
C56 0.032(3) 0.053(4) 0.030(3) -0.020(3) -0.012(2) -0.006(3)
C49 0.069(4) 0.029(3) 0.056(4) -0.003(3) -0.012(3) -0.015(3)
C19 0.045(4) 0.030(3) 0.083(5) -0.007(3) -0.019(3) -0.014(3)
C44 0.034(3) 0.052(3) 0.021(3) -0.010(3) -0.003(2) -0.016(3)
C46 0.052(4) 0.039(3) 0.036(3) -0.007(3) -0.003(3) -0.023(3)
C50 0.046(4) 0.066(4) 0.037(3) -0.012(3) -0.011(3) -0.013(3)
C22 0.052(4) 0.047(4) 0.073(5) -0.007(3) -0.025(3) -0.010(3)
C27 0.080(5) 0.036(3) 0.041(4) -0.015(3) -0.007(3) -0.024(3)
C53 0.080(5) 0.050(4) 0.053(4) -0.024(3) -0.019(3) -0.005(3)
C48 0.095(5) 0.057(4) 0.052(4) -0.005(3) 0.009(4) -0.053(4)
C55 0.024(3) 0.042(3) 0.028(3) -0.015(3) 0.000(2) -0.010(2)
C47 0.057(4) 0.043(3) 0.064(4) -0.012(3) -0.008(3) -0.032(3)
C64 0.035(3) 0.042(3) 0.031(3) -0.010(3) -0.004(2) -0.013(3)
C16 0.052(4) 0.064(4) 0.041(4) -0.006(3) -0.014(3) -0.021(3)
C57 0.044(4) 0.059(4) 0.039(4) -0.030(3) -0.010(3) -0.013(3)
C21 0.044(4) 0.052(4) 0.136(7) -0.036(4) -0.021(4) 0.002(3)
C15 0.106(5) 0.062(4) 0.038(4) -0.011(3) -0.017(3) -0.043(4)
C20 0.087(5) 0.069(5) 0.100(6) 0.020(4) -0.048(4) -0.042(4)
C52 0.129(6) 0.050(4) 0.084(5) -0.021(4) -0.040(5) -0.030(4)

loop_
_atom_site_label
_atom_site_type_symbol
_atom_site_fract_x
_atom_site_fract_y
_atom_site_fract_z
_atom_site_U_iso_or_equiv
_atom_site_thermal_displace_type
_atom_site_occupancy
_atom_site_calc_flag
_atom_site_refinement_flags
_atom_site_disorder_group
Cu1 Cu 0.09523(4) 0.03401(4) 0.38689(4) 0.0324(2) Uani 1 d . .
Cu2 Cu 0.39971(4) -0.01743(4) 0.49368(4) 0.0293(2) Uani 1 d . .
N2 N 0.1233(3) 0.0719(3) 0.4761(3) 0.0318(10) Uani 1 d . .
O6 O 0.4180(2) 0.0397(2) 0.5685(2) 0.0271(8) Uani 1 d . .
N1 N 0.0821(3) 0.1596(3) 0.3247(3) 0.0372(10) Uani 1 d . .
N4 N 0.3694(3) -0.0697(3) 0.4162(2) 0.0276(9) Uani 1 d . .
O2 O 0.1117(2) -0.0843(2) 0.4520(2) 0.0326(8) Uani 1 d . .
O1 O 0.0751(2) 0.0011(2) 0.2955(2) 0.0328(8) Uani 1 d . .
O4 O 0.0440(3) -0.5412(2) 0.4089(2) 0.0534(10) Uani 1 d . .
O5 O 0.3887(2) -0.1130(2) 0.5915(2) 0.0318(8) Uani 1 d . .
C59 C 0.3680(3) -0.1536(3) 0.4353(3) 0.0350(13) Uani 1 d . .
H59A H 0.3772(3) -0.1910(3) 0.4917(3) 0.042 Uiso 1 calc R .
C7 C 0.1336(4) -0.3670(3) 0.4059(3) 0.0296(12) Uani 1 d . .
N3 N 0.3721(3) 0.0896(2) 0.3948(2) 0.0294(9) Uani 1 d . .
C23 C 0.0973(4) 0.2079(3) 0.3690(3) 0.0375(13) Uani 1 d . .
C2 C 0.1079(3) -0.1325(3) 0.4028(3) 0.0296(12) Uani 1 d . .
C58 C 0.3533(4) -0.1874(3) 0.3753(3) 0.0377(13) Uani 1 d . .
H58A H 0.3532(4) -0.2477(3) 0.3899(3) 0.045 Uiso 1 calc R .
C8 C 0.2181(3) -0.4229(3) 0.4529(3) 0.0323(12) Uani 1 d . .
H8A H 0.2550(3) -0.3923(3) 0.4663(3) 0.039 Uiso 1 calc R .
C28 C 0.1206(3) 0.1577(3) 0.4565(3) 0.0320(12) Uani 1 d . .
C33 C 0.3773(3) -0.0880(3) 0.6626(3) 0.0277(11) Uani 1 d . .
C30 C 0.1600(4) 0.1377(4) 0.5923(4) 0.0424(14) Uani 1 d . .
H30A H 0.1744(4) 0.1601(4) 0.6323(4) 0.051 Uiso 1 calc R .
C4 C 0.1183(3) -0.2696(3) 0.3785(3) 0.0294(12) Uani 1 d . .
C31 C 0.1607(3) 0.0510(3) 0.6140(3) 0.0381(13) Uani 1 d . .
H31A H 0.1740(3) 0.0128(3) 0.6693(3) 0.046 Uiso 1 calc R .
C12 C 0.0730(4) -0.4047(3) 0.3876(3) 0.0340(12) Uani 1 d . .
C32 C 0.1419(4) 0.0202(3) 0.5538(3) 0.0366(13) Uani 1 d . .
H32A H 0.1422(4) -0.0402(3) 0.5685(3) 0.044 Uiso 1 calc R .
C11 C 0.0986(4) -0.5004(3) 0.4149(3) 0.0379(13) Uani 1 d . .
C29 C 0.1387(4) 0.1923(3) 0.5139(4) 0.0382(13) Uani 1 d . .
H29A H 0.1364(4) 0.2532(3) 0.4990(4) 0.046 Uiso 1 calc R .
C3 C 0.1241(3) -0.2236(3) 0.4343(3) 0.0260(11) Uani 1 d . .
C24 C 0.0871(4) 0.2975(3) 0.3337(4) 0.048(2) Uani 1 d . .
H24A H 0.0970(4) 0.3312(3) 0.3659(4) 0.058 Uiso 1 calc R .
C1 C 0.0894(3) -0.0861(3) 0.3167(3) 0.0284(11) Uani 1 d . .
O8 O 0.4192(3) -0.0414(3) 1.0811(2) 0.0541(10) Uani 1 d . .
C35 C 0.3792(3) 0.0310(3) 0.7182(3) 0.0259(11) Uani 1 d . .
C5 C 0.1008(3) -0.2237(3) 0.2953(3) 0.0313(12) Uani 1 d . .
H5A H 0.0986(3) -0.2568(3) 0.2590(3) 0.038 Uiso 1 calc R .
C14 C 0.0706(4) -0.0849(3) 0.1677(3) 0.0374(13) Uani 1 d . .
C26 C 0.0482(5) 0.2876(3) 0.2074(4) 0.059(2) Uani 1 d . .
H26A H 0.0305(5) 0.3144(3) 0.1510(4) 0.071 Uiso 1 calc R .
C63 C 0.3582(4) 0.2394(3) 0.3188(3) 0.0426(14) Uani 1 d . .
H63A H 0.3578(4) 0.2969(3) 0.3183(3) 0.051 Uiso 1 calc R .
C45 C 0.3936(3) 0.1207(3) 0.7001(3) 0.0316(12) Uani 1 d . .
H45A H 0.3822(3) 0.1368(3) 0.7544(3) 0.047 Uiso 1 calc R .
H45B H 0.3446(3) 0.1658(3) 0.6628(3) 0.047 Uiso 1 calc R .
H45C H 0.4633(3) 0.1183(3) 0.6713(3) 0.047 Uiso 1 calc R .
C34 C 0.3917(3) -0.0044(3) 0.6503(3) 0.0253(11) Uani 1 d . .
C6 C 0.0863(3) -0.1328(3) 0.2608(3) 0.0296(12) Uani 1 d . .
C36 C 0.3536(3) -0.0198(3) 0.8021(3) 0.0284(11) Uani 1 d . .
C60 C 0.3573(3) 0.0746(3) 0.3246(3) 0.0286(11) Uani 1 d . .
C13 C 0.1403(4) -0.2651(3) 0.5265(3) 0.0349(12) Uani 1 d . .
H13A H 0.1507(4) -0.3296(3) 0.5407(3) 0.052 Uiso 1 calc R .
H13B H 0.0801(4) -0.2377(3) 0.5638(3) 0.052 Uiso 1 calc R .
H13C H 0.2006(4) -0.2551(3) 0.5355(3) 0.052 Uiso 1 calc R .
C10 C 0.1959(4) -0.5569(3) 0.4534(3) 0.0425(14) Uani 1 d . .
C61 C 0.3441(4) 0.1409(3) 0.2497(3) 0.0419(14) Uani 1 d . .
H61A H 0.3344(4) 0.1292(3) 0.2004(3) 0.050 Uiso 1 calc R .
C40 C 0.2740(4) 0.1017(3) 0.8777(3) 0.0341(12) Uani 1 d . .
H40A H 0.2429(4) 0.1348(3) 0.8274(3) 0.041 Uiso 1 calc R .
O3 O 0.2250(3) -0.6368(2) 0.4593(3) 0.0642(12) Uani 1 d . .
C43 C 0.3742(4) -0.0032(4) 1.0190(3) 0.0395(13) Uani 1 d . .
C17 C 0.1567(4) -0.0438(4) 0.1222(3) 0.0498(15) Uani 1 d . .
H17A H 0.2227(4) -0.0910(4) 0.1251(3) 0.075 Uiso 1 calc R .
H17B H 0.1550(4) 0.0003(4) 0.1505(3) 0.075 Uiso 1 calc R .
H17C H 0.1476(4) -0.0142(4) 0.0618(3) 0.075 Uiso 1 calc R .
C41 C 0.2507(4) 0.1431(3) 0.9402(3) 0.0373(13) Uani 1 d . .
C37 C 0.3364(4) -0.1008(3) 0.8129(3) 0.0359(12) Uani 1 d . .
H37A H 0.3182(4) -0.1338(3) 0.8697(3) 0.043 Uiso 1 calc R .
O7 O 0.2779(3) 0.1160(2) 1.0827(2) 0.0548(10) Uani 1 d . .
C18 C -0.0209(4) -0.3577(3) 0.3475(4) 0.0475(14) Uani 1 d . .
H18A H -0.0487(4) -0.4017(3) 0.3421(4) 0.071 Uiso 1 calc R .
H18B H -0.0051(4) -0.3196(3) 0.2904(4) 0.071 Uiso 1 calc R .
H18C H -0.0715(4) -0.3206(3) 0.3835(4) 0.071 Uiso 1 calc R .
C25 C 0.0633(5) 0.3372(4) 0.2536(4) 0.063(2) Uani 1 d . .
H25A H 0.0568(5) 0.3989(4) 0.2288(4) 0.076 Uiso 1 calc R .
C62 C 0.3449(4) 0.2239(4) 0.2464(3) 0.0495(15) Uani 1 d . .
H62A H 0.3364(4) 0.2705(4) 0.1947(3) 0.059 Uiso 1 calc R .
C38 C 0.3447(4) -0.1354(3) 0.7447(3) 0.0320(12) Uani 1 d . .
C51 C 0.1776(4) 0.2373(3) 0.9346(3) 0.0476(15) Uani 1 d . .
C9 C 0.2509(4) -0.5120(3) 0.4797(3) 0.0360(13) Uani 1 d . .
C42 C 0.2976(4) 0.0909(4) 1.0177(3) 0.0402(13) Uani 1 d . .
C39 C 0.3427(4) 0.0104(3) 0.8784(3) 0.0337(12) Uani 1 d . .
C54 C 0.0816(5) 0.2316(4) 1.0001(4) 0.069(2) Uani 1 d . .
H54A H 0.1007(5) 0.2028(4) 1.0579(4) 0.104 Uiso 1 calc R .
H54B H 0.0482(5) 0.1964(4) 0.9860(4) 0.104 Uiso 1 calc R .
H54C H 0.0344(5) 0.2921(4) 0.9982(4) 0.104 Uiso 1 calc R .
C56 C 0.3384(3) -0.0468(3) 0.2748(3) 0.0365(13) Uani 1 d . .
H56A H 0.3272(3) -0.0081(3) 0.2193(3) 0.044 Uiso 1 calc R .
C49 C 0.4100(4) -0.2922(3) 0.7287(4) 0.053(2) Uani 1 d . .
H49A H 0.4654(4) -0.3060(3) 0.7613(4) 0.080 Uiso 1 calc R .
H49B H 0.4326(4) -0.2701(3) 0.6673(4) 0.080 Uiso 1 calc R .
H49C H 0.3916(4) -0.3465(3) 0.7382(4) 0.080 Uiso 1 calc R .
C19 C 0.3388(4) -0.5656(3) 0.5287(4) 0.052(2) Uani 1 d . .
C44 C 0.3893(4) -0.0405(3) 0.9478(3) 0.0350(12) Uani 1 d . .
C46 C 0.3166(4) -0.2203(3) 0.7590(3) 0.0413(13) Uani 1 d . .
C50 C 0.4630(4) -0.1330(3) 0.9560(3) 0.0505(15) Uani 1 d . .
H50A H 0.4860(4) -0.1555(3) 1.0125(3) 0.076 Uiso 1 calc R .
H50B H 0.5219(4) -0.1315(3) 0.9107(3) 0.076 Uiso 1 calc R .
H50C H 0.4291(4) -0.1726(3) 0.9502(3) 0.076 Uiso 1 calc R .
C22 C 0.3743(4) -0.5050(3) 0.5594(4) 0.058(2) Uani 1 d . .
H22A H 0.4318(4) -0.5414(3) 0.5913(4) 0.087 Uiso 1 calc R .
H22B H 0.3178(4) -0.4740(3) 0.5970(4) 0.087 Uiso 1 calc R .
H22C H 0.3959(4) -0.4609(3) 0.5095(4) 0.087 Uiso 1 calc R .
C27 C 0.0595(4) 0.1987(3) 0.2457(4) 0.050(2) Uani 1 d . .
H27A H 0.0508(4) 0.1637(3) 0.2143(4) 0.060 Uiso 1 calc R .
C53 C 0.1467(5) 0.2819(4) 0.8459(4) 0.061(2) Uani 1 d . .
H53A H 0.0997(5) 0.3424(4) 0.8443(4) 0.092 Uiso 1 calc R .
H53B H 0.1127(5) 0.2468(4) 0.8325(4) 0.092 Uiso 1 calc R .
H53C H 0.2076(5) 0.2855(4) 0.8033(4) 0.092 Uiso 1 calc R .
C48 C 0.2808(5) -0.2600(4) 0.8535(4) 0.066(2) Uani 1 d . .
H48A H 0.3349(5) -0.2741(4) 0.8876(4) 0.098 Uiso 1 calc R .
H48B H 0.2652(5) -0.3147(4) 0.8592(4) 0.098 Uiso 1 calc R .
H48C H 0.2193(5) -0.2165(4) 0.8742(4) 0.098 Uiso 1 calc R .
C55 C 0.3544(3) -0.0169(3) 0.3373(3) 0.0308(12) Uani 1 d . .
C47 C 0.2307(4) -0.1991(3) 0.7080(4) 0.051(2) Uani 1 d . .
H47A H 0.2520(4) -0.1736(3) 0.6470(4) 0.076 Uiso 1 calc R .
H47B H 0.1695(4) -0.1560(3) 0.7296(4) 0.076 Uiso 1 calc R .
H47C H 0.2154(4) -0.2542(3) 0.7146(4) 0.076 Uiso 1 calc R .
C64 C 0.3721(3) 0.1699(3) 0.3918(3) 0.0355(12) Uani 1 d . .
H64A H 0.3819(3) 0.1802(3) 0.4418(3) 0.043 Uiso 1 calc R .
C16 C -0.0311(4) -0.0118(4) 0.1630(3) 0.052(2) Uani 1 d . .
H16A H -0.0346(4) 0.0299(4) 0.1949(3) 0.079 Uiso 1 calc R .
H16B H -0.0866(4) -0.0385(4) 0.1883(3) 0.079 Uiso 1 calc R .
H16C H -0.0378(4) 0.0206(4) 0.1027(3) 0.079 Uiso 1 calc R .
C57 C 0.3390(4) -0.1334(4) 0.2951(3) 0.0430(14) Uani 1 d . .
H57A H 0.3294(4) -0.1561(4) 0.2529(3) 0.052 Uiso 1 calc R .
C21 C 0.4278(4) -0.6174(4) 0.4745(5) 0.077(2) Uani 1 d . .
H21A H 0.4842(4) -0.6518(4) 0.5082(5) 0.116 Uiso 1 calc R .
H21B H 0.4508(4) -0.5755(4) 0.4231(5) 0.116 Uiso 1 calc R .
H21C H 0.4060(4) -0.6584(4) 0.4572(5) 0.116 Uiso 1 calc R .
C15 C 0.0742(5) -0.1484(4) 0.1179(3) 0.063(2) Uani 1 d . .
H15A H 0.1397(5) -0.1963(4) 0.1203(3) 0.094 Uiso 1 calc R .
H15B H 0.0670(5) -0.1155(4) 0.0578(3) 0.094 Uiso 1 calc R .
H15C H 0.0183(5) -0.1746(4) 0.1434(3) 0.094 Uiso 1 calc R .
C20 C 0.3037(5) -0.6305(4) 0.6111(4) 0.084(2) Uani 1 d . .
H20A H 0.3614(5) -0.6656(4) 0.6433(4) 0.126 Uiso 1 calc R .
H20B H 0.2792(5) -0.6709(4) 0.5955(4) 0.126 Uiso 1 calc R .
H20C H 0.2484(5) -0.5963(4) 0.6469(4) 0.126 Uiso 1 calc R .
C52 C 0.2299(5) 0.2942(4) 0.9540(4) 0.082(2) Uani 1 d . .
H52A H 0.2506(5) 0.2663(4) 1.0114(4) 0.123 Uiso 1 calc R .
H52B H 0.1821(5) 0.3544(4) 0.9521(4) 0.123 Uiso 1 calc R .
H52C H 0.2904(5) 0.2981(4) 0.9110(4) 0.123 Uiso 1 calc R .

loop_
_atom_type_symbol
_atom_type_description
_atom_type_scat_dispersion_real
_atom_type_scat_dispersion_imag
_atom_type_scat_source
C C 0.0033 0.0016 'International Tables Vol C Tables 4.2.6.8 and 6.1.1.4'
H H 0.0000 0.0000 'International Tables Vol C Tables 4.2.6.8 and 6.1.1.4'
N N 0.0061 0.0033 'International Tables Vol C Tables 4.2.6.8 and 6.1.1.4'
O O 0.0106 0.0060 'International Tables Vol C Tables 4.2.6.8 and 6.1.1.4'
Cu Cu 0.3201 1.2651 'International Tables Vol C Tables 4.2.6.8 and 6.1.1.4'

loop_
_geom_angle_atom_site_label_1
_geom_angle_atom_site_label_2
_geom_angle_atom_site_label_3
_geom_angle
_geom_angle_site_symmetry_1
_geom_angle_site_symmetry_3
_geom_angle_publ_flag
O2 Cu1 O1 87.88(13) . . ?
O2 Cu1 N2 94.71(15) . . ?
O1 Cu1 N2 175.91(15) . . ?
O2 Cu1 N1 175.9(2) . . ?
O1 Cu1 N1 96.1(2) . . ?
N2 Cu1 N1 81.3(2) . . ?
O5 Cu2 O6 86.99(13) . . ?
O5 Cu2 N4 94.19(15) . . ?
O6 Cu2 N4 175.34(14) . . ?
O5 Cu2 N3 165.02(14) . . ?
O6 Cu2 N3 96.65(14) . . ?
N4 Cu2 N3 81.1(2) . . ?
C32 N2 C28 118.7(4) . . ?
C32 N2 Cu1 125.0(3) . . ?
C28 N2 Cu1 116.3(3) . . ?
C34 O6 Cu2 108.0(3) . . ?
C27 N1 C23 119.2(4) . . ?
C27 N1 Cu1 125.8(3) . . ?
C23 N1 Cu1 115.0(3) . . ?
C59 N4 C55 119.0(4) . . ?
C59 N4 Cu2 124.8(3) . . ?
C55 N4 Cu2 116.1(3) . . ?
C2 O2 Cu1 109.3(3) . . ?
C1 O1 Cu1 110.1(3) . . ?
C33 O5 Cu2 110.0(3) . . ?
N4 C59 C58 121.5(5) . . ?
C12 C7 C8 120.2(4) . . ?
C12 C7 C4 122.8(4) . . ?
C8 C7 C4 117.1(4) . . ?
C64 N3 C60 119.4(4) . . ?
C64 N3 Cu2 125.9(3) . . ?
C60 N3 Cu2 114.6(3) . . ?
N1 C23 C24 120.7(5) . . ?
N1 C23 C28 114.4(4) . . ?
C24 C23 C28 124.9(5) . . ?
O2 C2 C3 120.8(4) . . ?
O2 C2 C1 117.0(4) . . ?
C3 C2 C1 122.2(4) . . ?
C57 C58 C59 119.1(5) . . ?
C9 C8 C7 128.2(4) . . ?
N2 C28 C29 121.7(5) . . ?
N2 C28 C23 113.1(4) . . ?
C29 C28 C23 125.2(4) . . ?
O5 C33 C38 123.7(4) . . ?
O5 C33 C34 115.8(4) . . ?
C38 C33 C34 120.3(4) . . ?
C29 C30 C31 120.3(5) . . ?
C5 C4 C3 119.7(4) . . ?
C5 C4 C7 118.6(4) . . ?
C3 C4 C7 121.7(4) . . ?
C30 C31 C32 118.4(5) . . ?
C7 C12 C11 117.1(5) . . ?
C7 C12 C18 127.2(4) . . ?
C11 C12 C18 115.5(4) . . ?
N2 C32 C31 122.2(5) . . ?
O4 C11 C12 122.8(5) . . ?
O4 C11 C10 116.5(4) . . ?
C12 C11 C10 120.7(4) . . ?
C30 C29 C28 118.7(5) . . ?
C2 C3 C4 117.3(4) . . ?
C2 C3 C13 117.6(4) . . ?
C4 C3 C13 125.0(4) . . ?
C25 C24 C23 119.9(5) . . ?
O1 C1 C6 124.4(4) . . ?
O1 C1 C2 115.5(4) . . ?
C6 C1 C2 120.1(4) . . ?
C34 C35 C36 118.0(4) . . ?
C34 C35 C45 119.0(4) . . ?
C36 C35 C45 123.1(4) . . ?
C4 C5 C6 124.8(4) . . ?
C16 C14 C15 108.5(5) . . ?
C16 C14 C6 110.8(4) . . ?
C15 C14 C6 112.1(4) . . ?
C16 C14 C17 109.3(4) . . ?
C15 C14 C17 106.6(4) . . ?
C6 C14 C17 109.4(4) . . ?
C27 C26 C25 117.9(5) . . ?
C64 C63 C62 118.7(5) . . ?
O6 C34 C35 121.2(4) . . ?
O6 C34 C33 116.9(4) . . ?
C35 C34 C33 121.9(4) . . ?
C5 C6 C1 115.9(4) . . ?
C5 C6 C14 123.3(4) . . ?
C1 C6 C14 120.8(4) . . ?
C37 C36 C35 119.3(4) . . ?
C37 C36 C39 118.6(4) . . ?
C35 C36 C39 122.0(4) . . ?
N3 C60 C61 121.1(4) . . ?
N3 C60 C55 114.2(4) . . ?
C61 C60 C55 124.6(5) . . ?
O3 C10 C9 123.6(5) . . ?
O3 C10 C11 118.1(4) . . ?
C9 C10 C11 118.3(4) . . ?
C62 C61 C60 119.4(5) . . ?
C41 C40 C39 127.1(5) . . ?
O8 C43 C44 123.8(5) . . ?
O8 C43 C42 116.9(4) . . ?
C44 C43 C42 119.3(5) . . ?
C40 C41 C42 115.7(5) . . ?
C40 C41 C51 123.6(5) . . ?
C42 C41 C51 120.7(4) . . ?
C38 C37 C36 123.2(4) . . ?
C24 C25 C26 119.6(5) . . ?
C61 C62 C63 119.2(5) . . ?
C37 C38 C33 117.0(4) . . ?
C37 C38 C46 121.3(4) . . ?
C33 C38 C46 121.6(4) . . ?
C53 C51 C41 111.5(4) . . ?
C53 C51 C54 108.7(5) . . ?
C41 C51 C54 108.5(5) . . ?
C53 C51 C52 108.3(5) . . ?
C41 C51 C52 109.4(5) . . ?
C54 C51 C52 110.4(5) . . ?
C8 C9 C10 114.2(5) . . ?
C8 C9 C19 125.3(4) . . ?
C10 C9 C19 120.4(4) . . ?
O7 C42 C41 123.8(5) . . ?
O7 C42 C43 117.5(5) . . ?
C41 C42 C43 118.6(4) . . ?
C44 C39 C36 124.0(5) . . ?
C44 C39 C40 119.7(4) . . ?
C36 C39 C40 116.2(4) . . ?
C57 C56 C55 118.1(5) . . ?
C9 C19 C21 111.3(5) . . ?
C9 C19 C22 110.8(4) . . ?
C21 C19 C22 109.4(5) . . ?
C9 C19 C20 109.5(4) . . ?
C21 C19 C20 110.0(5) . . ?
C22 C19 C20 105.7(5) . . ?
C39 C44 C43 119.2(5) . . ?
C39 C44 C50 125.3(5) . . ?
C43 C44 C50 115.4(5) . . ?
C47 C46 C48 108.0(4) . . ?
C47 C46 C38 109.6(4) . . ?
C48 C46 C38 112.8(4) . . ?
C47 C46 C49 109.2(4) . . ?
C48 C46 C49 107.4(4) . . ?
C38 C46 C49 109.8(4) . . ?
N1 C27 C26 122.6(5) . . ?
N4 C55 C56 122.1(5) . . ?
N4 C55 C60 113.6(4) . . ?
C56 C55 C60 124.3(5) . . ?
N3 C64 C63 122.2(5) . . ?
C58 C57 C56 120.1(5) . . ?

loop_
_geom_bond_atom_site_label_1
_geom_bond_atom_site_label_2
_geom_bond_distance
_geom_bond_site_symmetry_2
_geom_bond_publ_flag
Cu1 O2 1.868(3) . ?
Cu1 O1 1.881(3) . ?
Cu1 N2 1.954(4) . ?
Cu1 N1 1.965(4) . ?
Cu2 O5 1.886(3) . ?
Cu2 O6 1.899(3) . ?
Cu2 N4 1.963(4) . ?
Cu2 N3 1.981(4) . ?
N2 C32 1.325(6) . ?
N2 C28 1.341(5) . ?
O6 C34 1.350(5) . ?
N1 C27 1.322(6) . ?
N1 C23 1.346(6) . ?
N4 C59 1.329(6) . ?
N4 C55 1.336(6) . ?
O2 C2 1.335(5) . ?
O1 C1 1.324(5) . ?
O4 C11 1.234(5) . ?
O5 C33 1.330(5) . ?
C59 C58 1.378(6) . ?
C7 C12 1.363(6) . ?
C7 C8 1.446(6) . ?
C7 C4 1.478(6) . ?
N3 C64 1.315(5) . ?
N3 C60 1.345(5) . ?
C23 C24 1.376(6) . ?
C23 C28 1.471(7) . ?
C2 C3 1.381(6) . ?
C2 C1 1.425(6) . ?
C58 C57 1.359(7) . ?
C8 C9 1.333(6) . ?
C28 C29 1.372(6) . ?
C33 C38 1.396(6) . ?
C33 C34 1.416(6) . ?
C30 C29 1.355(7) . ?
C30 C31 1.361(6) . ?
C4 C5 1.378(6) . ?
C4 C3 1.408(6) . ?
C31 C32 1.375(6) . ?
C12 C11 1.434(6) . ?
C12 C18 1.473(7) . ?
C11 C10 1.517(7) . ?
C3 C13 1.499(6) . ?
C24 C25 1.344(7) . ?
C1 C6 1.404(6) . ?
O8 C43 1.217(6) . ?
C35 C34 1.380(6) . ?
C35 C36 1.411(6) . ?
C35 C45 1.498(6) . ?
C5 C6 1.384(6) . ?
C14 C16 1.513(7) . ?
C14 C15 1.516(6) . ?
C14 C6 1.522(7) . ?
C14 C17 1.530(7) . ?
C26 C27 1.369(7) . ?
C26 C25 1.388(7) . ?
C63 C64 1.372(6) . ?
C63 C62 1.374(7) . ?
C36 C37 1.397(6) . ?
C36 C39 1.462(6) . ?
C60 C61 1.367(6) . ?
C60 C55 1.477(6) . ?
C10 O3 1.216(5) . ?
C10 C9 1.464(6) . ?
C61 C62 1.364(7) . ?
C40 C41 1.337(6) . ?
C40 C39 1.475(6) . ?
C43 C44 1.442(6) . ?
C43 C42 1.544(7) . ?
C41 C42 1.458(7) . ?
C41 C51 1.520(7) . ?
C37 C38 1.389(6) . ?
O7 C42 1.214(5) . ?
C38 C46 1.530(6) . ?
C51 C53 1.512(7) . ?
C51 C54 1.531(8) . ?
C51 C52 1.536(7) . ?
C9 C19 1.495(7) . ?
C39 C44 1.348(6) . ?
C56 C57 1.363(6) . ?
C56 C55 1.380(6) . ?
C49 C46 1.534(7) . ?
C19 C21 1.519(7) . ?
C19 C22 1.530(7) . ?
C19 C20 1.541(8) . ?
C44 C50 1.498(7) . ?
C46 C47 1.525(7) . ?
C46 C48 1.527(7) . ?
